data_7002439
loop_
_publ_author_name
'Risto, Maarit'
'Eironen, Aino'
'M\"annist\"o, Elisa'
'Oilunkaniemi, Raija'
'Laitinen, Risto S.'
'Chivers, Tristram'

_publ_section_title
;
 Palladium complexes containing novel cyclic selenium imides
;
_journal_issue 40
_journal_name_full 'Dalton Transactions'
_journal_page_first 8473
_journal_page_last 8475
_journal_paper_doi 10.1039/b910049k
_journal_year 2009
_chemical_formula_sum 'C8 H18 Cl2 N2 Pd Se'
_chemical_formula_weight 398.50
_chemical_name_systematic
;
(tert-butyl selenium dimide)dichloridopalladium
;
_space_group_IT_number 61
_symmetry_cell_setting orthorhombic
_symmetry_space_group_name_Hall '-P 2ac 2ab'
_symmetry_space_group_name_H-M 'P b c a'
_atom_sites_solution_hydrogens geom
_atom_sites_solution_primary direct
_atom_sites_solution_secondary difmap
_audit_creation_method SHELXL-97
_cell_angle_alpha 90.00
_cell_angle_beta 90.00
_cell_angle_gamma 90.00
_cell_formula_units_Z 8
_cell_length_a 13.399(3)
_cell_length_b 11.096(2)
_cell_length_c 18.280(4)
_cell_measurement_reflns_used 2660
_cell_measurement_temperature 100(2)
_cell_measurement_theta_max 25.99
_cell_measurement_theta_min 3.04
_cell_volume 2717.8(10)
_computing_cell_refinement 'DENZO-SMN (Otwinowski & Minor, 1997)'
_computing_data_collection 'COLLECT (Nonius, 1998)'
_computing_data_reduction 'DENZO-SMN (Otwinowski & Minor, 1997)'
_computing_molecular_graphics 'DIAMOND (Branderburg & Berndt, 1999)'
_computing_publication_material 'WinGX (Farrugia, 1999)'
_computing_structure_refinement 'SHELXL-97 (Sheldrick, 1997)'
_computing_structure_solution 'SIR-92 (Altonare, et al., 1993)'
_diffrn_ambient_temperature 100(2)
_diffrn_measured_fraction_theta_full 0.997
_diffrn_measured_fraction_theta_max 0.997
_diffrn_measurement_device_type 'Bruker Nonius Kappaccd'
_diffrn_measurement_method '\f scans, and \w scans with \k offsets'
_diffrn_radiation_monochromator graphite
_diffrn_radiation_source 'fine-focus sealed tube'
_diffrn_radiation_type MoK\a
_diffrn_radiation_wavelength 0.71073
_diffrn_reflns_av_R_equivalents 0.0892
_diffrn_reflns_av_sigmaI/netI 0.0552
_diffrn_reflns_limit_h_max 16
_diffrn_reflns_limit_h_min -16
_diffrn_reflns_limit_k_max 12
_diffrn_reflns_limit_k_min -13
_diffrn_reflns_limit_l_max 21
_diffrn_reflns_limit_l_min -22
_diffrn_reflns_number 15052
_diffrn_reflns_theta_full 25.99
_diffrn_reflns_theta_max 25.99
_diffrn_reflns_theta_min 3.04
_exptl_absorpt_coefficient_mu 4.406
_exptl_absorpt_correction_T_max 0.8792
_exptl_absorpt_correction_T_min 0.3515
_exptl_absorpt_correction_type multi-scan
_exptl_absorpt_process_details '(SHELXTL; Bruker, 2001)'
_exptl_crystal_colour red
_exptl_crystal_density_diffrn 1.948
_exptl_crystal_density_method 'not measured'
_exptl_crystal_description needle
_exptl_crystal_F_000 1552
_exptl_crystal_size_max 0.30
_exptl_crystal_size_mid 0.10
_exptl_crystal_size_min 0.03
_refine_diff_density_max 0.667
_refine_diff_density_min -0.722
_refine_diff_density_rms 0.145
_refine_ls_extinction_coef 0.00180(15)
_refine_ls_extinction_expression Fc^*^=kFc[1+0.001xFc^2^\l^3^/sin(2\q)]^-1/4^
_refine_ls_extinction_method SHELXL
_refine_ls_goodness_of_fit_ref 1.097
_refine_ls_hydrogen_treatment constr
_refine_ls_matrix_type full
_refine_ls_number_parameters 128
_refine_ls_number_reflns 2660
_refine_ls_number_restraints 0
_refine_ls_restrained_S_all 1.097
_refine_ls_R_factor_all 0.0608
_refine_ls_R_factor_gt 0.0403
_refine_ls_shift/su_max 0.000
_refine_ls_shift/su_mean 0.000
_refine_ls_structure_factor_coef Fsqd
_refine_ls_weighting_details 'calc w=1/[\s^2^(Fo^2^)+(0.0251P)^2^+4.5551P] where P=(Fo^2^+2Fc^2^)/3'
_refine_ls_weighting_scheme calc
_refine_ls_wR_factor_gt 0.0691
_refine_ls_wR_factor_ref 0.0740
_reflns_number_gt 2150
_reflns_number_total 2660
_reflns_threshold_expression >2sigma(I)
_cod_data_source_file b910049k.txt
_cod_data_source_block cmpd1
_cod_original_sg_symbol_H-M Pbca
_cod_database_code 7002439

loop_
_symmetry_equiv_pos_as_xyz
'x, y, z'
'-x+1/2, -y, z+1/2'
'-x, y+1/2, -z+1/2'
'x+1/2, -y+1/2, -z'
'-x, -y, -z'
'x-1/2, y, -z-1/2'
'x, -y-1/2, z-1/2'
'-x-1/2, y-1/2, z'

loop_
_atom_site_label
_atom_site_type_symbol
_atom_site_fract_x
_atom_site_fract_y
_atom_site_fract_z
_atom_site_U_iso_or_equiv
_atom_site_adp_type
_atom_site_occupancy
_atom_site_symmetry_multiplicity
_atom_site_calc_flag
_atom_site_refinement_flags
_atom_site_disorder_assembly
_atom_site_disorder_group
Pd1 Pd 0.19758(3) 0.25978(3) 0.40069(2) 0.01380(13) Uani 1 1 d . . .
Se1 Se 0.37142(3) 0.40304(4) 0.43100(3) 0.01490(15) Uani 1 1 d . . .
Cl1 Cl 0.04173(9) 0.23550(11) 0.45010(7) 0.0235(3) Uani 1 1 d . . .
Cl2 Cl 0.15603(9) 0.12270(11) 0.31316(7) 0.0214(3) Uani 1 1 d . . .
N1 N 0.2575(3) 0.3807(4) 0.4735(2) 0.0169(9) Uani 1 1 d . . .
N2 N 0.3395(3) 0.2963(3) 0.3656(2) 0.0170(9) Uani 1 1 d . . .
C11 C 0.2299(4) 0.4456(4) 0.5413(3) 0.0177(11) Uani 1 1 d . . .
C12 C 0.1910(4) 0.3504(5) 0.5943(3) 0.0259(12) Uani 1 1 d . . .
H12A H 0.2451 0.2945 0.6067 0.039 Uiso 1 1 calc R . .
H12B H 0.1363 0.3057 0.5712 0.039 Uiso 1 1 calc R . .
H12C H 0.1668 0.3896 0.6389 0.039 Uiso 1 1 calc R . .
C13 C 0.3196(4) 0.5100(4) 0.5744(3) 0.0221(12) Uani 1 1 d . . .
H13A H 0.3437 0.5714 0.5401 0.033 Uiso 1 1 calc R . .
H13B H 0.3728 0.4514 0.5839 0.033 Uiso 1 1 calc R . .
H13C H 0.2999 0.5486 0.6204 0.033 Uiso 1 1 calc R . .
C14 C 0.1464(4) 0.5342(5) 0.5212(3) 0.0260(13) Uani 1 1 d . . .
H14A H 0.1724 0.5948 0.4872 0.039 Uiso 1 1 calc R . .
H14B H 0.1221 0.5741 0.5656 0.039 Uiso 1 1 calc R . .
H14C H 0.0914 0.4903 0.4980 0.039 Uiso 1 1 calc R . .
C21 C 0.4066(4) 0.2669(4) 0.3042(3) 0.0189(11) Uani 1 1 d . . .
C22 C 0.3528(4) 0.3026(5) 0.2334(3) 0.0311(14) Uani 1 1 d . . .
H22A H 0.2899 0.2580 0.2297 0.047 Uiso 1 1 calc R . .
H22B H 0.3952 0.2831 0.1914 0.047 Uiso 1 1 calc R . .
H22C H 0.3391 0.3893 0.2340 0.047 Uiso 1 1 calc R . .
C23 C 0.5045(4) 0.3357(4) 0.3109(3) 0.0207(12) Uani 1 1 d . . .
H23A H 0.5384 0.3121 0.3561 0.031 Uiso 1 1 calc R . .
H23B H 0.4910 0.4225 0.3118 0.031 Uiso 1 1 calc R . .
H23C H 0.5473 0.3167 0.2689 0.031 Uiso 1 1 calc R . .
C24 C 0.4253(5) 0.1307(4) 0.3075(4) 0.0342(15) Uani 1 1 d . . .
H24A H 0.3617 0.0878 0.3031 0.051 Uiso 1 1 calc R . .
H24B H 0.4568 0.1102 0.3543 0.051 Uiso 1 1 calc R . .
H24C H 0.4694 0.1070 0.2672 0.051 Uiso 1 1 calc R . .

loop_
_atom_site_aniso_label
_atom_site_aniso_U_11
_atom_site_aniso_U_22
_atom_site_aniso_U_33
_atom_site_aniso_U_23
_atom_site_aniso_U_13
_atom_site_aniso_U_12
Pd1 0.0130(2) 0.0137(2) 0.0147(2) 0.00087(15) -0.00179(15) -0.00155(15)
Se1 0.0140(2) 0.0154(3) 0.0153(3) -0.0014(2) -0.0002(2) -0.0017(2)
Cl1 0.0146(6) 0.0280(7) 0.0279(7) 0.0018(5) 0.0021(5) -0.0034(5)
Cl2 0.0244(7) 0.0205(7) 0.0194(7) -0.0020(5) -0.0047(5) -0.0068(5)
N1 0.013(2) 0.018(2) 0.019(2) 0.0004(17) 0.0002(17) 0.0005(17)
N2 0.019(2) 0.017(2) 0.016(2) 0.0027(17) 0.0000(18) 0.0002(17)
C11 0.020(3) 0.011(2) 0.021(3) 0.000(2) 0.006(2) 0.005(2)
C12 0.038(3) 0.024(3) 0.016(3) 0.001(2) 0.002(3) -0.009(2)
C13 0.028(3) 0.018(3) 0.020(3) -0.005(2) 0.001(2) -0.005(2)
C14 0.025(3) 0.022(3) 0.031(3) -0.002(2) 0.003(3) 0.003(2)
C21 0.022(3) 0.020(3) 0.015(3) -0.002(2) 0.002(2) -0.002(2)
C22 0.036(4) 0.043(3) 0.013(3) -0.003(2) 0.001(3) -0.014(3)
C23 0.019(3) 0.019(3) 0.025(3) -0.001(2) 0.006(2) 0.003(2)
C24 0.035(3) 0.016(3) 0.052(4) -0.012(3) 0.011(3) -0.001(2)

loop_
_atom_type_symbol
_atom_type_description
_atom_type_scat_dispersion_real
_atom_type_scat_dispersion_imag
_atom_type_scat_source
C C 0.0033 0.0016 'International Tables Vol C Tables 4.2.6.8 and 6.1.1.4'
H H 0.0000 0.0000 'International Tables Vol C Tables 4.2.6.8 and 6.1.1.4'
N N 0.0061 0.0033 'International Tables Vol C Tables 4.2.6.8 and 6.1.1.4'
Cl Cl 0.1484 0.1585 'International Tables Vol C Tables 4.2.6.8 and 6.1.1.4'
Se Se -0.0929 2.2259 'International Tables Vol C Tables 4.2.6.8 and 6.1.1.4'
Pd Pd -0.9988 1.0072 'International Tables Vol C Tables 4.2.6.8 and 6.1.1.4'

loop_
_geom_angle_atom_site_label_1
_geom_angle_atom_site_label_2
_geom_angle_atom_site_label_3
_geom_angle
_geom_angle_site_symmetry_1
_geom_angle_site_symmetry_3
_geom_angle_publ_flag
N2 Pd1 N1 73.18(16) . . ?
N2 Pd1 Cl2 98.01(12) . . ?
N1 Pd1 Cl2 171.01(11) . . ?
N2 Pd1 Cl1 173.38(12) . . ?
N1 Pd1 Cl1 100.23(11) . . ?
Cl2 Pd1 Cl1 88.60(5) . . ?
N2 Pd1 Se1 36.69(11) . . ?
N1 Pd1 Se1 36.56(11) . . ?
Cl2 Pd1 Se1 134.68(4) . . ?
Cl1 Pd1 Se1 136.70(4) . . ?
N1 Se1 N2 89.64(18) . . ?
N1 Se1 Pd1 44.96(13) . . ?
N2 Se1 Pd1 44.77(13) . . ?
C11 N1 Se1 121.8(3) . . ?
C11 N1 Pd1 139.7(3) . . ?
Se1 N1 Pd1 98.47(18) . . ?
C21 N2 Se1 121.6(3) . . ?
C21 N2 Pd1 139.5(3) . . ?
Se1 N2 Pd1 98.54(19) . . ?
N1 C11 C12 106.3(4) . . ?
N1 C11 C13 111.3(4) . . ?
C12 C11 C13 110.0(4) . . ?
N1 C11 C14 107.0(4) . . ?
C12 C11 C14 110.4(4) . . ?
C13 C11 C14 111.7(4) . . ?
C11 C12 H12A 109.5 . . ?
C11 C12 H12B 109.5 . . ?
H12A C12 H12B 109.5 . . ?
C11 C12 H12C 109.5 . . ?
H12A C12 H12C 109.5 . . ?
H12B C12 H12C 109.5 . . ?
C11 C13 H13A 109.5 . . ?
C11 C13 H13B 109.5 . . ?
H13A C13 H13B 109.5 . . ?
C11 C13 H13C 109.5 . . ?
H13A C13 H13C 109.5 . . ?
H13B C13 H13C 109.5 . . ?
C11 C14 H14A 109.5 . . ?
C11 C14 H14B 109.5 . . ?
H14A C14 H14B 109.5 . . ?
C11 C14 H14C 109.5 . . ?
H14A C14 H14C 109.5 . . ?
H14B C14 H14C 109.5 . . ?
N2 C21 C23 110.7(4) . . ?
N2 C21 C22 107.4(4) . . ?
C23 C21 C22 110.1(4) . . ?
N2 C21 C24 106.7(4) . . ?
C23 C21 C24 110.4(4) . . ?
C22 C21 C24 111.4(4) . . ?
C21 C22 H22A 109.5 . . ?
C21 C22 H22B 109.5 . . ?
H22A C22 H22B 109.5 . . ?
C21 C22 H22C 109.5 . . ?
H22A C22 H22C 109.5 . . ?
H22B C22 H22C 109.5 . . ?
C21 C23 H23A 109.5 . . ?
C21 C23 H23B 109.5 . . ?
H23A C23 H23B 109.5 . . ?
C21 C23 H23C 109.5 . . ?
H23A C23 H23C 109.5 . . ?
H23B C23 H23C 109.5 . . ?
C21 C24 H24A 109.5 . . ?
C21 C24 H24B 109.5 . . ?
H24A C24 H24B 109.5 . . ?
C21 C24 H24C 109.5 . . ?
H24A C24 H24C 109.5 . . ?
H24B C24 H24C 109.5 . . ?

loop_
_geom_bond_atom_site_label_1
_geom_bond_atom_site_label_2
_geom_bond_distance
_geom_bond_site_symmetry_2
_geom_bond_publ_flag
Pd1 N2 2.047(4) . ?
Pd1 N1 2.053(4) . ?
Pd1 Cl2 2.2767(13) . ?
Pd1 Cl1 2.2912(13) . ?
Pd1 Se1 2.8739(7) . ?
Se1 N1 1.731(4) . ?
Se1 N2 1.736(4) . ?
N1 C11 1.480(6) . ?
N2 C21 1.475(6) . ?
C11 C12 1.524(7) . ?
C11 C13 1.524(7) . ?
C11 C14 1.534(7) . ?
C12 H12A 0.9800 . ?
C12 H12B 0.9800 . ?
C12 H12C 0.9800 . ?
C13 H13A 0.9800 . ?
C13 H13B 0.9800 . ?
C13 H13C 0.9800 . ?
C14 H14A 0.9800 . ?
C14 H14B 0.9800 . ?
C14 H14C 0.9800 . ?
C21 C23 1.523(7) . ?
C21 C22 1.532(7) . ?
C21 C24 1.534(7) . ?
C22 H22A 0.9800 . ?
C22 H22B 0.9800 . ?
C22 H22C 0.9800 . ?
C23 H23A 0.9800 . ?
C23 H23B 0.9800 . ?
C23 H23C 0.9800 . ?
C24 H24A 0.9800 . ?
C24 H24B 0.9800 . ?
C24 H24C 0.9800 . ?

loop_
_geom_torsion_atom_site_label_1
_geom_torsion_atom_site_label_2
_geom_torsion_atom_site_label_3
_geom_torsion_atom_site_label_4
_geom_torsion
_geom_torsion_site_symmetry_1
_geom_torsion_site_symmetry_2
_geom_torsion_site_symmetry_3
_geom_torsion_site_symmetry_4
_geom_torsion_publ_flag
N2 Pd1 Se1 N1 -175.4(3) . . . . ?
Cl2 Pd1 Se1 N1 -176.85(19) . . . . ?
Cl1 Pd1 Se1 N1 4.96(19) . . . . ?
N1 Pd1 Se1 N2 175.4(3) . . . . ?
Cl2 Pd1 Se1 N2 -1.48(19) . . . . ?
Cl1 Pd1 Se1 N2 -179.67(19) . . . . ?
N2 Se1 N1 C11 178.3(4) . . . . ?
Pd1 Se1 N1 C11 -178.4(5) . . . . ?
N2 Se1 N1 Pd1 -3.26(18) . . . . ?
N2 Pd1 N1 C11 -179.2(5) . . . . ?
Cl2 Pd1 N1 C11 -167.6(5) . . . . ?
Cl1 Pd1 N1 C11 1.4(5) . . . . ?
Se1 Pd1 N1 C11 177.9(6) . . . . ?
N2 Pd1 N1 Se1 2.89(16) . . . . ?
Cl2 Pd1 N1 Se1 14.5(9) . . . . ?
Cl1 Pd1 N1 Se1 -176.55(13) . . . . ?
N1 Se1 N2 C21 178.2(4) . . . . ?
Pd1 Se1 N2 C21 174.9(4) . . . . ?
N1 Se1 N2 Pd1 3.27(18) . . . . ?
N1 Pd1 N2 C21 -176.2(5) . . . . ?
Cl2 Pd1 N2 C21 5.6(5) . . . . ?
Cl1 Pd1 N2 C21 -171.4(7) . . . . ?
Se1 Pd1 N2 C21 -173.3(6) . . . . ?
N1 Pd1 N2 Se1 -2.88(16) . . . . ?
Cl2 Pd1 N2 Se1 178.94(13) . . . . ?
Cl1 Pd1 N2 Se1 2.0(11) . . . . ?
Se1 N1 C11 C12 -131.2(4) . . . . ?
Pd1 N1 C11 C12 51.2(6) . . . . ?
Se1 N1 C11 C13 -11.4(5) . . . . ?
Pd1 N1 C11 C13 171.0(4) . . . . ?
Se1 N1 C11 C14 110.9(4) . . . . ?
Pd1 N1 C11 C14 -66.7(6) . . . . ?
Se1 N2 C21 C23 3.7(5) . . . . ?
Pd1 N2 C21 C23 175.9(4) . . . . ?
Se1 N2 C21 C22 -116.6(4) . . . . ?
Pd1 N2 C21 C22 55.7(6) . . . . ?
Se1 N2 C21 C24 123.9(4) . . . . ?
Pd1 N2 C21 C24 -63.9(6) . . . . ?
